data_1554503
loop_
_publ_author_name
'Shoji, Taku'
'Araki, Takanori'
'Iida, Nanami'
'Miura, Kota'
'Ohta, Akira'
'Sekiguchi, Ryuta'
'Ito, Shunji'
'Okujima, Tetsuo'

_publ_section_title
;
 Synthesis of azulenophthalimides by phosphine-mediated annulation of
 1,2-diformylazulenes with maleimides
;
_journal_issue 2
_journal_name_full 'Organic Chemistry Frontiers'
_journal_page_first 195
_journal_paper_doi 10.1039/C8QO01121D
_journal_volume 6
_journal_year 2019
_chemical_formula_moiety 'C22 H21 N O5'
_chemical_formula_sum 'C22 H21 N O5'
_chemical_formula_weight 379.40
_space_group_crystal_system orthorhombic
_space_group_IT_number 18
_space_group_name_Hall 'P 2 2ab'
_space_group_name_H-M_alt 'P 21 21 2'
_atom_sites_solution_hydrogens geom
_atom_sites_solution_primary direct
_atom_sites_solution_secondary difmap
_audit_creation_method SHELXL-2016/6
_audit_update_record
;
2017-01-23 deposited with the CCDC.
2018-11-28 downloaded from the CCDC.
;
_cell_angle_alpha 90
_cell_angle_beta 90
_cell_angle_gamma 90
_cell_formula_units_Z 4
_cell_length_a 21.2879(7)
_cell_length_b 7.5138(4)
_cell_length_c 11.5723(6)
_cell_measurement_reflns_used 10358
_cell_measurement_temperature 100(2)
_cell_measurement_theta_max 31.29
_cell_measurement_theta_min 1.99
_cell_volume 1851.02(15)
_computing_cell_refinement 'CrysAlisPro 1.171.38.41 (Rigaku OD, 2015)'
_computing_data_collection 'CrystalClear (Rigaku Inc., 2008)'
_computing_data_reduction 'CrysAlisPro 1.171.38.41 (Rigaku OD, 2015)'
_computing_molecular_graphics 'CrystalStructure 4.2.2 (Rigaku, 2016)'
_computing_publication_material 'CrystalStructure 4.2.2 (Rigaku, 2016)'
_computing_structure_refinement 'SHELXL-2016/6 (Sheldrick, 2016)'
_computing_structure_solution 'SIR2011 (Burla, et al., 2012)'
_diffrn_ambient_temperature 100(2)
_diffrn_detector_area_resol_mean 7.111
_diffrn_measured_fraction_theta_full 0.999
_diffrn_measured_fraction_theta_max 1.000
_diffrn_measurement_device_type 'Rigaku Saturn724'
_diffrn_measurement_method \w
_diffrn_radiation_type MoK\a
_diffrn_radiation_wavelength 0.71075
_diffrn_reflns_av_R_equivalents 0.0712
_diffrn_reflns_av_unetI/netI 0.0449
_diffrn_reflns_Laue_measured_fraction_full 0.999
_diffrn_reflns_Laue_measured_fraction_max 1.000
_diffrn_reflns_limit_h_max 28
_diffrn_reflns_limit_h_min -28
_diffrn_reflns_limit_k_max 9
_diffrn_reflns_limit_k_min -9
_diffrn_reflns_limit_l_max 15
_diffrn_reflns_limit_l_min -15
_diffrn_reflns_number 31866
_diffrn_reflns_point_group_measured_fraction_full 1.000
_diffrn_reflns_point_group_measured_fraction_max 1.000
_diffrn_reflns_theta_full 25.242
_diffrn_reflns_theta_max 27.999
_diffrn_reflns_theta_min 1.913
_diffrn_source 'Varimax 50 kV 24 mA Rotating anode'
_exptl_absorpt_coefficient_mu 0.097
_exptl_absorpt_correction_T_max 0.997
_exptl_absorpt_correction_T_min 0.855
_exptl_absorpt_correction_type multi-scan
_exptl_absorpt_process_details
;
CrysAlisPro 1.171.38.41 (Rigaku Oxford Diffraction, 2015)
Empirical absorption correction using spherical harmonics,
 implemented in SCALE3 ABSPACK scaling algorithm.
;
_exptl_crystal_colour red
_exptl_crystal_density_diffrn 1.361
_exptl_crystal_density_method 'not measured'
_exptl_crystal_description needle
_exptl_crystal_F_000 800
_exptl_crystal_size_max 0.150
_exptl_crystal_size_mid 0.050
_exptl_crystal_size_min 0.030
_refine_diff_density_max 0.197
_refine_diff_density_min -0.218
_refine_diff_density_rms 0.047
_refine_ls_abs_structure_details
;
 Flack x determined using 1405 quotients [(I+)-(I-)]/[(I+)+(I-)]
 (Parsons, Flack and Wagner, Acta Cryst. B69 (2013) 249-259).
;
_refine_ls_abs_structure_Flack 1.9(7)
_refine_ls_extinction_method none
_refine_ls_goodness_of_fit_ref 1.028
_refine_ls_hydrogen_treatment constr
_refine_ls_matrix_type full
_refine_ls_number_parameters 257
_refine_ls_number_reflns 4466
_refine_ls_number_restraints 0
_refine_ls_restrained_S_all 1.028
_refine_ls_R_factor_all 0.0612
_refine_ls_R_factor_gt 0.0492
_refine_ls_shift/su_max 0.000
_refine_ls_shift/su_mean 0.000
_refine_ls_structure_factor_coef Fsqd
_refine_ls_weighting_details 'w=1/[\s^2^(Fo^2^)+(0.0497P)^2^+0.6561P] where P=(Fo^2^+2Fc^2^)/3'
_refine_ls_weighting_scheme calc
_refine_ls_wR_factor_gt 0.1036
_refine_ls_wR_factor_ref 0.1087
_reflns_Friedel_coverage 0.745
_reflns_Friedel_fraction_full 1.000
_reflns_Friedel_fraction_max 1.000
_reflns_number_gt 3850
_reflns_number_total 4466
_reflns_threshold_expression 'I > 2\s(I)'
_cod_data_source_file c8qo01121d2.cif
_cod_data_source_block shelxl
_cod_database_code 1554503
_shelx_shelxl_version_number 2016/6
_shelx_space_group_comment
;
The symmetry employed for this shelxl refinement is uniquely defined
by the following loop, which should always be used as a source of
symmetry information in preference to the above space-group names.
They are only intended as comments.
;
_shelx_estimated_absorpt_t_min 0.986
_shelx_estimated_absorpt_t_max 0.997

loop_
_space_group_symop_operation_xyz
'x, y, z'
'-x, -y, z'
'x+1/2, -y+1/2, -z'
'-x+1/2, y+1/2, -z'

loop_
_atom_site_label
_atom_site_type_symbol
_atom_site_fract_x
_atom_site_fract_y
_atom_site_fract_z
_atom_site_U_iso_or_equiv
_atom_site_adp_type
_atom_site_occupancy
_atom_site_site_symmetry_order
_atom_site_calc_flag
_atom_site_refinement_flags_posn
_atom_site_refinement_flags_adp
O1 O 0.60788(9) 0.6282(3) 0.67406(17) 0.0246(5) Uani 1 1 d . .
O2 O 0.53943(9) 0.6972(3) 0.53533(17) 0.0247(5) Uani 1 1 d . .
O3 O 0.39020(9) 0.9328(3) 0.33919(17) 0.0225(5) Uani 1 1 d . .
O4 O 0.22581(9) 0.6027(3) 0.4684(2) 0.0288(5) Uani 1 1 d . .
O5 O 0.32503(9) 0.9937(3) 0.88046(18) 0.0272(5) Uani 1 1 d . .
N1 N 0.30232(10) 0.7667(3) 0.37994(19) 0.0193(5) Uani 1 1 d . .
C1 C 0.50698(11) 0.7414(4) 0.7250(2) 0.0157(5) Uani 1 1 d . .
C2 C 0.44839(11) 0.8169(4) 0.6941(2) 0.0158(5) Uani 1 1 d . .
C3 C 0.41527(11) 0.8601(4) 0.7948(2) 0.0170(5) Uani 1 1 d . .
C4 C 0.45236(12) 0.8102(4) 0.8925(2) 0.0168(5) Uani 1 1 d . .
C5 C 0.43579(12) 0.8354(4) 1.0068(2) 0.0194(6) Uani 1 1 d . .
H5 H 0.396251 0.890496 1.019924 0.023 Uiso 1 1 calc R U
C6 C 0.46987(12) 0.7901(4) 1.1050(2) 0.0222(6) Uani 1 1 d . .
H6 H 0.449716 0.814605 1.176476 0.027 Uiso 1 1 calc R U
C7 C 0.52912(13) 0.7143(4) 1.1134(2) 0.0233(6) Uani 1 1 d . .
H7 H 0.542678 0.692685 1.190365 0.028 Uiso 1 1 calc R U
C8 C 0.57245(12) 0.6640(4) 1.0283(2) 0.0179(5) Uani 1 1 d . .
C9 C 0.56257(12) 0.6725(4) 0.9098(2) 0.0168(6) Uani 1 1 d . .
H9 H 0.596256 0.629337 0.863861 0.020 Uiso 1 1 calc R U
C10 C 0.51072(11) 0.7347(4) 0.8479(2) 0.0165(6) Uani 1 1 d . .
C11 C 0.55676(12) 0.6818(4) 0.6464(2) 0.0166(5) Uani 1 1 d . .
C12 C 0.58661(14) 0.6542(5) 0.4505(2) 0.0294(7) Uani 1 1 d . .
H12A H 0.627936 0.691590 0.478802 0.035 Uiso 1 1 calc R U
H12B H 0.577185 0.716306 0.378051 0.035 Uiso 1 1 calc R U
H12C H 0.586779 0.525471 0.436869 0.035 Uiso 1 1 calc R U
C13 C 0.42661(12) 0.8537(4) 0.5762(2) 0.0166(5) Uani 1 1 d . .
H13 H 0.455236 0.913851 0.526774 0.020 Uiso 1 1 calc R U
C14 C 0.37112(11) 0.8120(3) 0.5311(2) 0.0163(5) Uani 1 1 d . .
C15 C 0.35853(12) 0.8502(4) 0.4069(2) 0.0168(5) Uani 1 1 d . .
C16 C 0.27485(12) 0.6831(4) 0.4728(3) 0.0200(6) Uani 1 1 d . .
C17 C 0.31571(12) 0.7110(4) 0.5775(2) 0.0193(6) Uani 1 1 d . .
H17A H 0.293379 0.780927 0.637279 0.023 Uiso 1 1 calc R U
H17B H 0.328932 0.595813 0.611166 0.023 Uiso 1 1 calc R U
C18 C 0.27243(14) 0.7781(5) 0.2669(2) 0.0275(7) Uani 1 1 d . .
H18A H 0.270233 0.659147 0.232390 0.033 Uiso 1 1 calc R U
H18B H 0.297053 0.856656 0.216763 0.033 Uiso 1 1 calc R U
H18C H 0.229881 0.826076 0.275595 0.033 Uiso 1 1 calc R U
C19 C 0.35724(12) 0.9623(4) 0.7960(3) 0.0197(6) Uani 1 1 d . .
H19 H 0.343174 1.008723 0.724140 0.024 Uiso 1 1 calc R U
C20 C 0.63545(12) 0.5980(4) 1.0744(2) 0.0203(6) Uani 1 1 d . .
H20 H 0.626343 0.504656 1.133691 0.024 Uiso 1 1 calc R U
C21 C 0.67075(13) 0.7488(4) 1.1355(3) 0.0267(7) Uani 1 1 d . .
H21A H 0.680429 0.842979 1.079647 0.032 Uiso 1 1 calc R U
H21B H 0.709908 0.702454 1.168295 0.032 Uiso 1 1 calc R U
H21C H 0.644504 0.797369 1.197459 0.032 Uiso 1 1 calc R U
C22 C 0.67862(12) 0.5142(4) 0.9840(2) 0.0234(6) Uani 1 1 d . .
H22A H 0.656474 0.416905 0.944964 0.028 Uiso 1 1 calc R U
H22B H 0.716333 0.467482 1.021910 0.028 Uiso 1 1 calc R U
H22C H 0.690740 0.604462 0.927056 0.028 Uiso 1 1 calc R U

loop_
_atom_site_aniso_label
_atom_site_aniso_U_11
_atom_site_aniso_U_22
_atom_site_aniso_U_33
_atom_site_aniso_U_23
_atom_site_aniso_U_13
_atom_site_aniso_U_12
O1 0.0145(9) 0.0378(12) 0.0216(10) -0.0027(9) -0.0008(8) 0.0074(9)
O2 0.0183(9) 0.0371(12) 0.0188(9) -0.0011(9) 0.0003(8) 0.0080(9)
O3 0.0145(9) 0.0308(11) 0.0220(10) 0.0027(9) 0.0016(8) -0.0013(8)
O4 0.0173(10) 0.0343(12) 0.0348(12) 0.0047(11) -0.0060(9) -0.0100(9)
O5 0.0154(10) 0.0387(12) 0.0275(11) -0.0023(10) 0.0013(9) 0.0058(9)
N1 0.0143(11) 0.0232(12) 0.0204(12) -0.0007(10) -0.0032(9) -0.0009(10)
C1 0.0105(11) 0.0163(13) 0.0203(12) -0.0011(11) -0.0019(10) -0.0022(10)
C2 0.0105(11) 0.0155(13) 0.0214(13) 0.0007(11) -0.0019(10) -0.0034(10)
C3 0.0116(11) 0.0188(13) 0.0206(13) 0.0007(11) -0.0014(10) -0.0030(10)
C4 0.0111(11) 0.0165(13) 0.0227(13) 0.0002(11) -0.0004(10) -0.0025(10)
C5 0.0115(12) 0.0212(14) 0.0253(15) -0.0014(12) 0.0023(10) 0.0008(11)
C6 0.0147(13) 0.0294(16) 0.0226(14) -0.0027(13) 0.0041(11) 0.0001(12)
C7 0.0189(13) 0.0331(17) 0.0179(13) 0.0008(12) -0.0008(11) 0.0016(12)
C8 0.0119(11) 0.0205(14) 0.0212(13) 0.0014(12) -0.0011(11) -0.0020(11)
C9 0.0114(12) 0.0185(13) 0.0206(13) -0.0006(12) 0.0001(10) -0.0011(11)
C10 0.0117(12) 0.0149(13) 0.0230(13) -0.0027(11) 0.0002(10) -0.0039(10)
C11 0.0142(12) 0.0163(13) 0.0194(13) -0.0013(11) -0.0022(10) -0.0037(10)
C12 0.0272(16) 0.043(2) 0.0184(14) 0.0018(14) 0.0057(12) 0.0105(14)
C13 0.0114(11) 0.0159(13) 0.0223(13) 0.0014(11) 0.0014(10) -0.0005(10)
C14 0.0118(11) 0.0174(13) 0.0195(13) 0.0018(11) 0.0002(10) 0.0014(10)
C15 0.0099(11) 0.0198(13) 0.0207(13) 0.0001(11) 0.0005(10) 0.0027(11)
C16 0.0135(12) 0.0201(14) 0.0265(14) 0.0004(12) -0.0008(11) 0.0034(11)
C17 0.0102(12) 0.0247(14) 0.0231(13) 0.0033(12) -0.0023(10) -0.0021(11)
C18 0.0221(14) 0.0386(19) 0.0218(14) 0.0006(14) -0.0075(12) -0.0021(14)
C19 0.0114(12) 0.0215(14) 0.0262(15) -0.0024(12) -0.0017(11) -0.0013(10)
C20 0.0136(12) 0.0268(15) 0.0205(14) 0.0018(12) -0.0019(11) 0.0028(12)
C21 0.0160(14) 0.0366(18) 0.0274(15) -0.0043(14) -0.0045(12) -0.0001(13)
C22 0.0136(13) 0.0327(16) 0.0238(14) 0.0004(13) -0.0019(11) 0.0039(12)

loop_
_atom_type_symbol
_atom_type_description
_atom_type_scat_dispersion_real
_atom_type_scat_dispersion_imag
_atom_type_scat_source
C C 0.0033 0.0016 'International Tables Vol C Tables 4.2.6.8 and 6.1.1.4'
H H 0.0000 0.0000 'International Tables Vol C Tables 4.2.6.8 and 6.1.1.4'
N N 0.0061 0.0033 'International Tables Vol C Tables 4.2.6.8 and 6.1.1.4'
O O 0.0106 0.0060 'International Tables Vol C Tables 4.2.6.8 and 6.1.1.4'

loop_
_geom_angle_atom_site_label_1
_geom_angle_atom_site_label_2
_geom_angle_atom_site_label_3
_geom_angle
C11 O2 C12 116.2(2)
C16 N1 C15 113.4(2)
C16 N1 C18 122.8(2)
C15 N1 C18 123.5(2)
C2 C1 C10 108.4(2)
C2 C1 C11 127.0(2)
C10 C1 C11 124.6(2)
C3 C2 C1 109.0(2)
C3 C2 C13 124.8(2)
C1 C2 C13 126.1(2)
C2 C3 C4 108.6(2)
C2 C3 C19 123.9(2)
C4 C3 C19 126.9(3)
C5 C4 C3 125.4(2)
C5 C4 C10 127.5(3)
C3 C4 C10 107.0(2)
C4 C5 C6 128.0(3)
C4 C5 H5 116.0
C6 C5 H5 116.0
C7 C6 C5 129.2(3)
C7 C6 H6 115.4
C5 C6 H6 115.4
C6 C7 C8 131.3(3)
C6 C7 H7 114.4
C8 C7 H7 114.4
C9 C8 C7 125.6(3)
C9 C8 C20 119.5(2)
C7 C8 C20 114.9(2)
C8 C9 C10 129.9(3)
C8 C9 H9 115.0
C10 C9 H9 115.0
C9 C10 C1 124.6(2)
C9 C10 C4 128.4(2)
C1 C10 C4 107.0(2)
O1 C11 O2 122.2(2)
O1 C11 C1 126.2(3)
O2 C11 C1 111.7(2)
O2 C12 H12A 109.5
O2 C12 H12B 109.5
H12A C12 H12B 109.5
O2 C12 H12C 109.5
H12A C12 H12C 109.5
H12B C12 H12C 109.5
C14 C13 C2 126.9(3)
C14 C13 H13 116.5
C2 C13 H13 116.5
C13 C14 C15 119.5(2)
C13 C14 C17 132.6(3)
C15 C14 C17 107.5(2)
O3 C15 N1 124.7(3)
O3 C15 C14 128.7(2)
N1 C15 C14 106.6(2)
O4 C16 N1 124.3(3)
O4 C16 C17 127.1(3)
N1 C16 C17 108.6(2)
C14 C17 C16 103.7(2)
C14 C17 H17A 111.0
C16 C17 H17A 111.0
C14 C17 H17B 111.0
C16 C17 H17B 111.0
H17A C17 H17B 109.0
N1 C18 H18A 109.5
N1 C18 H18B 109.5
H18A C18 H18B 109.5
N1 C18 H18C 109.5
H18A C18 H18C 109.5
H18B C18 H18C 109.5
O5 C19 C3 126.0(3)
O5 C19 H19 117.0
C3 C19 H19 117.0
C8 C20 C22 115.0(2)
C8 C20 C21 110.6(2)
C22 C20 C21 109.0(2)
C8 C20 H20 107.3
C22 C20 H20 107.3
C21 C20 H20 107.3
C20 C21 H21A 109.5
C20 C21 H21B 109.5
H21A C21 H21B 109.5
C20 C21 H21C 109.5
H21A C21 H21C 109.5
H21B C21 H21C 109.5
C20 C22 H22A 109.5
C20 C22 H22B 109.5
H22A C22 H22B 109.5
C20 C22 H22C 109.5
H22A C22 H22C 109.5
H22B C22 H22C 109.5

loop_
_geom_bond_atom_site_label_1
_geom_bond_atom_site_label_2
_geom_bond_distance
O1 C11 1.204(3)
O2 C11 1.342(3)
O2 C12 1.441(3)
O3 C15 1.206(3)
O4 C16 1.207(3)
O5 C19 1.217(3)
N1 C16 1.375(4)
N1 C15 1.387(3)
N1 C18 1.457(3)
C1 C2 1.416(4)
C1 C10 1.425(4)
C1 C11 1.467(4)
C2 C3 1.401(4)
C2 C13 1.467(4)
C3 C4 1.429(4)
C3 C19 1.455(4)
C4 C5 1.382(4)
C4 C10 1.460(4)
C5 C6 1.390(4)
C5 H5 0.9500
C6 C7 1.388(4)
C6 H6 0.9500
C7 C8 1.401(4)
C7 H7 0.9500
C8 C9 1.389(4)
C8 C20 1.526(4)
C9 C10 1.397(4)
C9 H9 0.9500
C12 H12A 0.9800
C12 H12B 0.9800
C12 H12C 0.9800
C13 C14 1.329(4)
C13 H13 0.9500
C14 C15 1.490(4)
C14 C17 1.502(4)
C16 C17 1.507(4)
C17 H17A 0.9900
C17 H17B 0.9900
C18 H18A 0.9800
C18 H18B 0.9800
C18 H18C 0.9800
C19 H19 0.9500
C20 C22 1.529(4)
C20 C21 1.532(4)
C20 H20 1.0000
C21 H21A 0.9800
C21 H21B 0.9800
C21 H21C 0.9800
C22 H22A 0.9800
C22 H22B 0.9800
C22 H22C 0.9800

loop_
_geom_torsion_atom_site_label_1
_geom_torsion_atom_site_label_2
_geom_torsion_atom_site_label_3
_geom_torsion_atom_site_label_4
_geom_torsion
C10 C1 C2 C3 0.7(3)
C11 C1 C2 C3 -178.3(3)
C10 C1 C2 C13 177.6(2)
C11 C1 C2 C13 -1.4(4)
C1 C2 C3 C4 -0.7(3)
C13 C2 C3 C4 -177.7(3)
C1 C2 C3 C19 171.1(2)
C13 C2 C3 C19 -5.9(4)
C2 C3 C4 C5 178.6(3)
C19 C3 C4 C5 7.1(4)
C2 C3 C4 C10 0.5(3)
C19 C3 C4 C10 -171.0(2)
C3 C4 C5 C6 -179.9(3)
C10 C4 C5 C6 -2.1(5)
C4 C5 C6 C7 2.2(5)
C5 C6 C7 C8 1.3(6)
C6 C7 C8 C9 -3.8(5)
C6 C7 C8 C20 175.3(3)
C7 C8 C9 C10 2.1(5)
C20 C8 C9 C10 -176.9(3)
C8 C9 C10 C1 178.0(3)
C8 C9 C10 C4 0.6(5)
C2 C1 C10 C9 -178.3(2)
C11 C1 C10 C9 0.8(4)
C2 C1 C10 C4 -0.4(3)
C11 C1 C10 C4 178.7(2)
C5 C4 C10 C9 -0.3(5)
C3 C4 C10 C9 177.7(3)
C5 C4 C10 C1 -178.1(3)
C3 C4 C10 C1 0.0(3)
C12 O2 C11 O1 -3.0(4)
C12 O2 C11 C1 175.7(2)
C2 C1 C11 O1 175.1(3)
C10 C1 C11 O1 -3.8(4)
C2 C1 C11 O2 -3.5(4)
C10 C1 C11 O2 177.6(3)
C3 C2 C13 C14 -51.4(4)
C1 C2 C13 C14 132.2(3)
C2 C13 C14 C15 -176.3(2)
C2 C13 C14 C17 -3.7(5)
C16 N1 C15 O3 -179.3(3)
C18 N1 C15 O3 -4.0(4)
C16 N1 C15 C14 2.3(3)
C18 N1 C15 C14 177.6(2)
C13 C14 C15 O3 -8.1(4)
C17 C14 C15 O3 177.6(3)
C13 C14 C15 N1 170.2(2)
C17 C14 C15 N1 -4.1(3)
C15 N1 C16 O4 179.9(3)
C18 N1 C16 O4 4.6(5)
C15 N1 C16 C17 0.4(3)
C18 N1 C16 C17 -174.9(3)
C13 C14 C17 C16 -169.0(3)
C15 C14 C17 C16 4.2(3)
O4 C16 C17 C14 177.6(3)
N1 C16 C17 C14 -2.9(3)
C2 C3 C19 O5 175.3(3)
C4 C3 C19 O5 -14.4(5)
C9 C8 C20 C22 -10.7(4)
C7 C8 C20 C22 170.2(2)
C9 C8 C20 C21 113.3(3)
C7 C8 C20 C21 -65.8(3)
